data_7150586
loop_
_publ_author_name
'Plater, M. John'
'Barnes, Paul'
'McDonald, Lauren K.'
'Wallace, Sandy'
'Archer, Nia'
'Gelbrich, Thomas'
'Horton, Peter N.'
'Hursthouse, Michael B.'

_publ_section_title
;
 Hidden signatures: new reagents for developing latent fingerprints
;
_journal_issue 8
_journal_name_full 'Organic &amp; Biomolecular Chemistry'
_journal_page_first 1633
_journal_page_last 1641
_journal_paper_doi 10.1039/b820257e
_journal_volume 7
_journal_year 2009
_chemical_formula_sum 'C12 H14 I N O2'
_chemical_formula_weight 331.14
_chemical_name_systematic
;
?
;
_space_group_IT_number 14
_symmetry_cell_setting monoclinic
_symmetry_space_group_name_Hall '-P 2yn'
_symmetry_space_group_name_H-M 'P 1 21/n 1'
_atom_sites_solution_hydrogens geom
_atom_sites_solution_primary direct
_atom_sites_solution_secondary difmap
_audit_creation_method SHELXL-97
_cell_angle_alpha 90.00
_cell_angle_beta 103.597(2)
_cell_angle_gamma 90.00
_cell_formula_units_Z 4
_cell_length_a 7.9338(2)
_cell_length_b 14.4447(5)
_cell_length_c 11.0343(3)
_cell_measurement_reflns_used 2250
_cell_measurement_temperature 120(2)
_cell_measurement_theta_max 26.02
_cell_measurement_theta_min 2.91
_cell_volume 1229.10(6)
_computing_structure_refinement 'SHELXL-97 (Sheldrick, 1997)'
_diffrn_ambient_temperature 120(2)
_diffrn_measured_fraction_theta_full 0.963
_diffrn_measured_fraction_theta_max 0.963
_diffrn_radiation_monochromator graphite
_diffrn_radiation_source 'fine-focus sealed tube'
_diffrn_radiation_type MoK\a
_diffrn_radiation_wavelength 0.71073
_diffrn_reflns_av_R_equivalents 0.0229
_diffrn_reflns_av_sigmaI/netI 0.0302
_diffrn_reflns_limit_h_max 9
_diffrn_reflns_limit_h_min -9
_diffrn_reflns_limit_k_max 17
_diffrn_reflns_limit_k_min -17
_diffrn_reflns_limit_l_max 13
_diffrn_reflns_limit_l_min -13
_diffrn_reflns_number 8224
_diffrn_reflns_theta_full 26.00
_diffrn_reflns_theta_max 26.00
_diffrn_reflns_theta_min 2.99
_exptl_absorpt_coefficient_mu 2.591
_exptl_absorpt_correction_T_max 0.6253
_exptl_absorpt_correction_T_min 0.6253
_exptl_absorpt_correction_type multi-scan
_exptl_absorpt_process_details
;
Sheldrick, G. M. (2003). SADABS. Version 2.10.
Bruker AXS Inc., Madison, Wisconsin, USA.

;
_exptl_crystal_colour yellow
_exptl_crystal_density_diffrn 1.790
_exptl_crystal_density_method 'not measured'
_exptl_crystal_description block
_exptl_crystal_F_000 648
_exptl_crystal_size_max 0.20
_exptl_crystal_size_mid 0.20
_exptl_crystal_size_min 0.20
_refine_diff_density_max 1.372
_refine_diff_density_min -0.597
_refine_diff_density_rms 0.077
_refine_ls_extinction_method none
_refine_ls_goodness_of_fit_ref 1.022
_refine_ls_hydrogen_treatment mixed
_refine_ls_matrix_type full
_refine_ls_number_parameters 151
_refine_ls_number_reflns 2333
_refine_ls_number_restraints 1
_refine_ls_restrained_S_all 1.023
_refine_ls_R_factor_all 0.0242
_refine_ls_R_factor_gt 0.0237
_refine_ls_shift/su_max 0.006
_refine_ls_shift/su_mean 0.001
_refine_ls_structure_factor_coef Fsqd
_refine_ls_weighting_details 'calc w=1/[\s^2^(Fo^2^)+(0.0059P)^2^+3.1143P] where P=(Fo^2^+2Fc^2^)/3'
_refine_ls_weighting_scheme calc
_refine_ls_wR_factor_gt 0.0569
_refine_ls_wR_factor_ref 0.0573
_reflns_number_gt 2294
_reflns_number_total 2333
_reflns_threshold_expression >2sigma(I)
_cod_data_source_file b820257e.txt
_cod_data_source_block 06src0496R
_cod_depositor_comments
;
The following automatic conversions were performed:
'_symmetry_cell_setting' value 'Monoclinic' changed to 'monoclinic'
according to '/home/saulius/struct/CIF-dictionaries/cif_core.dic'
dictionary named 'cif_core.dic' version 2.4.1 from 2010-06-29.

Automatic conversion script
Id: cif_fix_enum 1527 2010-12-29 10:47:43Z saulius 
;
_cod_original_sg_symbol_H-M P21/n
_cod_database_code 7150586

loop_
_symmetry_equiv_pos_as_xyz
'x, y, z'
'-x+1/2, y+1/2, -z+1/2'
'-x, -y, -z'
'x-1/2, -y-1/2, z-1/2'

loop_
_atom_site_label
_atom_site_type_symbol
_atom_site_fract_x
_atom_site_fract_y
_atom_site_fract_z
_atom_site_U_iso_or_equiv
_atom_site_adp_type
_atom_site_occupancy
_atom_site_symmetry_multiplicity
_atom_site_calc_flag
_atom_site_refinement_flags
_atom_site_disorder_assembly
_atom_site_disorder_group
I1 I 0.22460(2) 0.114331(12) 0.485376(16) 0.02226(9) Uani 1 1 d . . .
O1 O 0.4712(3) 0.26977(16) 0.3683(2) 0.0333(5) Uani 1 1 d D . .
H1O H 0.411(4) 0.227(2) 0.394(3) 0.040 Uiso 1 1 d D . .
O2 O 0.7534(2) 0.26132(14) 0.49349(17) 0.0222(4) Uani 1 1 d . . .
N1 N 0.7294(3) 0.57560(16) 0.3419(2) 0.0203(5) Uani 1 1 d . . .
C1 C 0.7858(3) 0.55497(19) 0.4685(2) 0.0175(5) Uani 1 1 d . . .
C2 C 0.8898(4) 0.61829(19) 0.5496(3) 0.0221(6) Uani 1 1 d . . .
H2 H 0.9226 0.6754 0.5191 0.026 Uiso 1 1 calc R . .
C3 C 0.9436(4) 0.5963(2) 0.6742(3) 0.0244(6) Uani 1 1 d . . .
H3 H 1.0146 0.6385 0.7297 0.029 Uiso 1 1 calc R . .
C4 C 0.8949(4) 0.5124(2) 0.7204(3) 0.0236(6) Uani 1 1 d . . .
H4 H 0.9313 0.4991 0.8069 0.028 Uiso 1 1 calc R . .
C5 C 0.7955(4) 0.4497(2) 0.6419(2) 0.0210(6) Uani 1 1 d . . .
H5 H 0.7642 0.3931 0.6744 0.025 Uiso 1 1 calc R . .
C6 C 0.7386(3) 0.46835(19) 0.5124(2) 0.0175(5) Uani 1 1 d . . .
C7 C 0.6384(3) 0.40505(19) 0.4257(2) 0.0192(5) Uani 1 1 d . . .
C8 C 0.5899(4) 0.4296(2) 0.3023(3) 0.0234(6) Uani 1 1 d . . .
H8 H 0.5242 0.3878 0.2432 0.028 Uiso 1 1 calc R . .
C9 C 0.6365(4) 0.5153(2) 0.2634(3) 0.0240(6) Uani 1 1 d . . .
H9 H 0.6004 0.5312 0.1776 0.029 Uiso 1 1 calc R . .
C10 C 0.7736(5) 0.6654(2) 0.2936(3) 0.0299(7) Uani 1 1 d . . .
H10D H 0.7114 0.6719 0.2061 0.045 Uiso 1 1 calc R . .
H10E H 0.8988 0.6682 0.2999 0.045 Uiso 1 1 calc R . .
H10F H 0.7400 0.7157 0.3426 0.045 Uiso 1 1 calc R . .
C11 C 0.5944(3) 0.3093(2) 0.4659(2) 0.0206(5) Uani 1 1 d . . .
H11 H 0.5472 0.3139 0.5421 0.025 Uiso 1 1 calc R . .
C12 C 0.7417(4) 0.1719(2) 0.5470(3) 0.0316(7) Uani 1 1 d . . .
H12A H 0.8489 0.1373 0.5500 0.047 Uiso 1 1 calc R . .
H12B H 0.6432 0.1380 0.4959 0.047 Uiso 1 1 calc R . .
H12C H 0.7250 0.1791 0.6317 0.047 Uiso 1 1 calc R . .

loop_
_atom_site_aniso_label
_atom_site_aniso_U_11
_atom_site_aniso_U_22
_atom_site_aniso_U_33
_atom_site_aniso_U_23
_atom_site_aniso_U_13
_atom_site_aniso_U_12
I1 0.02024(12) 0.02223(12) 0.02441(12) -0.00379(6) 0.00541(8) -0.00355(6)
O1 0.0297(12) 0.0353(13) 0.0339(12) 0.0018(10) 0.0057(10) -0.0066(10)
O2 0.0183(10) 0.0213(10) 0.0283(10) 0.0049(8) 0.0079(8) -0.0003(8)
N1 0.0242(12) 0.0196(12) 0.0191(11) 0.0027(9) 0.0089(9) 0.0054(9)
C1 0.0156(13) 0.0218(13) 0.0172(12) 0.0027(10) 0.0078(10) 0.0062(10)
C2 0.0226(15) 0.0195(14) 0.0255(14) -0.0004(10) 0.0085(12) 0.0021(11)
C3 0.0229(15) 0.0259(15) 0.0238(13) -0.0065(11) 0.0043(11) 0.0012(12)
C4 0.0249(14) 0.0287(15) 0.0176(12) 0.0003(11) 0.0057(11) 0.0034(12)
C5 0.0226(14) 0.0242(14) 0.0178(12) 0.0031(10) 0.0080(11) 0.0029(11)
C6 0.0144(12) 0.0201(13) 0.0192(12) 0.0005(10) 0.0064(10) 0.0046(10)
C7 0.0143(13) 0.0234(13) 0.0206(13) -0.0015(11) 0.0055(10) 0.0019(11)
C8 0.0212(14) 0.0284(15) 0.0189(13) -0.0003(11) 0.0013(11) -0.0004(11)
C9 0.0252(15) 0.0278(15) 0.0176(12) 0.0025(11) 0.0022(11) 0.0071(12)
C10 0.0429(19) 0.0208(14) 0.0277(14) 0.0076(12) 0.0120(13) 0.0039(13)
C11 0.0166(13) 0.0249(14) 0.0209(13) 0.0002(11) 0.0055(10) -0.0004(11)
C12 0.0247(15) 0.0315(17) 0.0370(17) 0.0160(13) 0.0040(13) 0.0004(13)

loop_
_atom_type_symbol
_atom_type_description
_atom_type_scat_dispersion_real
_atom_type_scat_dispersion_imag
_atom_type_scat_source
C C 0.0033 0.0016 'International Tables Vol C Tables 4.2.6.8 and 6.1.1.4'
H H 0.0000 0.0000 'International Tables Vol C Tables 4.2.6.8 and 6.1.1.4'
N N 0.0061 0.0033 'International Tables Vol C Tables 4.2.6.8 and 6.1.1.4'
O O 0.0106 0.0060 'International Tables Vol C Tables 4.2.6.8 and 6.1.1.4'
I I -0.4742 1.8119 'International Tables Vol C Tables 4.2.6.8 and 6.1.1.4'

loop_
_geom_angle_atom_site_label_1
_geom_angle_atom_site_label_2
_geom_angle_atom_site_label_3
_geom_angle
_geom_angle_site_symmetry_1
_geom_angle_site_symmetry_3
_geom_angle_publ_flag
C11 O2 C12 113.1(2) . . ?
C9 N1 C1 120.9(2) . . ?
C9 N1 C10 119.0(2) . . ?
C1 N1 C10 120.1(2) . . ?
N1 C1 C2 120.1(2) . . ?
N1 C1 C6 118.7(2) . . ?
C2 C1 C6 121.2(2) . . ?
C3 C2 C1 118.9(3) . . ?
C2 C3 C4 121.0(3) . . ?
C5 C4 C3 120.6(3) . . ?
C4 C5 C6 120.8(3) . . ?
C5 C6 C7 123.4(3) . . ?
C5 C6 C1 117.5(2) . . ?
C7 C6 C1 119.1(2) . . ?
C8 C7 C6 118.9(3) . . ?
C8 C7 C11 119.7(2) . . ?
C6 C7 C11 121.3(2) . . ?
C7 C8 C9 120.3(3) . . ?
N1 C9 C8 122.1(2) . . ?
O1 C11 O2 113.2(2) . . ?
O1 C11 C7 108.4(2) . . ?
O2 C11 C7 104.8(2) . . ?

loop_
_geom_bond_atom_site_label_1
_geom_bond_atom_site_label_2
_geom_bond_distance
_geom_bond_site_symmetry_2
_geom_bond_publ_flag
O1 C11 1.395(3) . ?
O2 C11 1.409(3) . ?
O2 C12 1.432(4) . ?
N1 C9 1.324(4) . ?
N1 C1 1.396(3) . ?
N1 C10 1.475(4) . ?
C1 C2 1.404(4) . ?
C1 C6 1.423(4) . ?
C2 C3 1.378(4) . ?
C3 C4 1.403(4) . ?
C4 C5 1.368(4) . ?
C5 C6 1.419(4) . ?
C6 C7 1.423(4) . ?
C7 C8 1.372(4) . ?
C7 C11 1.518(4) . ?
C8 C9 1.389(4) . ?

loop_
_geom_hbond_atom_site_label_D
_geom_hbond_atom_site_label_H
_geom_hbond_atom_site_label_A
_geom_hbond_distance_DH
_geom_hbond_distance_HA
_geom_hbond_distance_DA
_geom_hbond_angle_DHA
_geom_hbond_site_symmetry_A
O1 H1O I1 0.865(19) 2.563(19) 3.424(2) 174(4) .
